data_4321814
loop_
_publ_author_name
'Fred B. Stocker'
'Teodora P. Staeva'
'Chad M. Rienstra'
'Doyle Britton'

_publ_contact_author
;
Fred Stocker
Department of Chemistry
Macalester College
St. Paul, MN 55105
;
_publ_contact_author_email stocker@macalester.edu
_publ_contact_author_fax 612-696-6432
_publ_contact_author_phone 612-696-6351
_publ_section_title
;
 Crystal Structures of a Series of Complexes Produced by Reaction of
 Copper(I) Cyanide with Diamines
;
_journal_name_full 'Inorganic Chemistry'
_journal_page_first 984
_journal_page_last 991
_journal_paper_doi 10.1021/ic970226b
_journal_volume 38
_journal_year 1999
_chemical_compound_source synthesis
_chemical_formula_sum 'C8 H16 Cu2 N4'
_chemical_formula_weight 295.34
_chemical_name_systematic ' N,N,N',N'-tetramethylethylenediamine/copper(I) cyanide complex'
_space_group_IT_number 36
_symmetry_cell_setting orthorhombic
_symmetry_space_group_name_Hall 'C 2c -2'
_symmetry_space_group_name_H-M 'C m c 21'
_cell_angle_alpha 90
_cell_angle_beta 90
_cell_angle_gamma 90
_cell_formula_units_Z 12
_cell_length_a 11.889(4)
_cell_length_b 33.380(8)
_cell_length_c 9.012(3)
_cell_measurement_reflns_used 46
_cell_measurement_temperature 297
_cell_measurement_theta_max 26.0
_cell_measurement_theta_min 10.0
_cell_volume 3576.5(19)
_computing_cell_refinement CAD-4
_computing_data_collection CAD-4
_computing_data_reduction TEXSAN
_computing_molecular_graphics TEXSAN
_computing_structure_refinement TEXSAN
_computing_structure_solution TEXSAN
_diffrn_ambient_temperature 297
_diffrn_measurement_device 'CAD-4 diffractometer'
_diffrn_measurement_method 'omega scans'
_diffrn_radiation_monochromator graphite
_diffrn_radiation_source 'X-ray tube'
_diffrn_radiation_type 'Mo K alpha'
_diffrn_radiation_wavelength 0.71073
_diffrn_reflns_limit_h_max 13
_diffrn_reflns_limit_h_min 0
_diffrn_reflns_limit_k_max 38
_diffrn_reflns_limit_k_min 0
_diffrn_reflns_limit_l_max 10
_diffrn_reflns_limit_l_min -10
_diffrn_reflns_number 5537
_diffrn_reflns_theta_max 30.0
_diffrn_reflns_theta_min 0
_diffrn_standards_decay_% >1%
_diffrn_standards_interval_time 100
_diffrn_standards_number 3
_exptl_absorpt_coefficient_mu 35.50
_exptl_absorpt_correction_T_max 1.87
_exptl_absorpt_correction_T_min 0.71
_exptl_absorpt_correction_type DIFABS
_exptl_crystal_colour 'pale blue'
_exptl_crystal_density_diffrn 1.645
_exptl_crystal_density_meas ?
_exptl_crystal_description 'thick plate'
_exptl_crystal_F_000 1800
_exptl_crystal_size_max 0.35
_exptl_crystal_size_mid 0.35
_exptl_crystal_size_min 0.17
_refine_diff_density_max 1.18
_refine_diff_density_min -1.28
_refine_ls_abs_structure_details
;both polarities refined to the
      same wR value - one was chosen arbitrarily
;
_refine_ls_goodness_of_fit_obs 1.40
_refine_ls_hydrogen_treatment 'at idealized positions with B = 1.2 B of attached atom'
_refine_ls_matrix_type full
_refine_ls_number_reflns 2983
_refine_ls_R_factor_obs 0.068
_refine_ls_shift/esd_max 0.01
_refine_ls_structure_factor_coef F
_refine_ls_weighting_details 'w = 1/(sigma squared F)'
_refine_ls_weighting_scheme calc
_refine_ls_wR_factor_obs 0.057
_reflns_number_observed 2983
_reflns_number_total 5534
_reflns_observed_criterion 'I > 2 sigma(I)'
_cod_data_source_file ic970226b_7.cif
_cod_data_source_block 7-tetmen
_cod_depositor_comments
;
The following automatic conversions were performed:

'_exptl_crystal_density_meas' value 'not measured' was changed to '?'
- the value is perceived as not measured.

Automatic conversion script
Id: cif_fix_values 3008 2015-01-20 13:52:24Z robertas 

The following automatic conversions were performed:

'_refine_ls_weighting_scheme' value 'w = 1/(sigma squared F)' was
changed to 'calc'. New tag '_refine_ls_weighting_details' was
created. The value of the new tag was set to 'w = 1/(sigma squared
F)'.

Automatic conversion script
Id: cif_fix_values 3143 2015-03-26 13:38:13Z robertas 
;
_cod_original_cell_volume 3576(3)
_cod_database_code 4321814

loop_
_symmetry_equiv_pos_as_xyz
'x, y, z'
'-x, y, z'
'x, -y, z+1/2'
'-x, -y, z+1/2'
'x+1/2, y+1/2, z'
'-x+1/2, y+1/2, z'
'x+1/2, -y+1/2, z+1/2'
'-x+1/2, -y+1/2, z+1/2'

loop_
_atom_site_aniso_label
_atom_site_aniso_U_11
_atom_site_aniso_U_22
_atom_site_aniso_U_33
_atom_site_aniso_U_12
_atom_site_aniso_U_13
_atom_site_aniso_U_23
CU1 0.033(2) 0.035(1) 0.027(1) 0 0 -0.002(1)
CU2 0.037(2) 0.039(1) 0.034(1) 0 0 0.0054(9)
CU3 0.047(2) 0.037(1) 0.030(1) 0 0 0.0044(8)
CU4 0.034(1) 0.041(1) 0.035(1) 0 0 -0.007(1)
CU5 0.034(1) 0.041(1) 0.036(1) 0 0 -0.002(1)
CU6 0.052(2) 0.0308(9) 0.062(1) 0 0 0.002(1)
N21 0.018(6) 0.052(6) 0.053(6) -0.004(5) 0.004(5) 0.005(5)
N31 0.028(7) 0.031(4) 0.048(6) 0.010(5) 0.005(4) 0.004(3)
N61 0.023(6) 0.046(5) 0.052(5) -0.017(4) -0.004(6) 0.010(6)
C21 0.05(1) 0.18(2) 0.11(1) -0.03(1) -0.037(9) 0.09(1)
C22 0.07(1) 0.11(1) 0.15(2) 0.08(1) -0.05(1) -0.07(1)
C23 0.04(1) 0.08(1) 0.085(9) -0.016(9) -0.03(1) -0.000(8)
C31 0.05(1) 0.18(2) 0.11(1) 0.06(1) 0.031(9) 0.10(1)
C32 0.07(2) 0.09(1) 0.14(1) -0.03(1) 0.06(1) -0.05(1)
C33 0.04(1) 0.080(9) 0.071(9) 0.005(8) 0.019(8) -0.021(8)
C61 0.09(2) 0.041(6) 0.26(2) 0.008(8) -0.04(2) 0.02(1)
C62 0.11(2) 0.15(2) 0.07(1) -0.05(2) -0.03(1) 0.04(1)
C63 0.10(2) 0.20(2) 0.07(1) -0.05(2) 0.04(1) 0.01(1)

loop_
_atom_site_label
_atom_site_fract_x
_atom_site_fract_y
_atom_site_fract_z
_atom_site_U_iso_or_equiv
CU1 0.5 0.53278(6) -0.1726 2.5(1)
CU2 0.5 0.64559(6) 0.1548(3) 2.9(1)
CU3 0.5 0.68148(6) -0.0640(3) 3.0(1)
CU4 0.5 0.79332(5) 0.2634(3) 2.90(9)
CU5 0.5 0.85757(5) 0.7612 2.91(9)
CU6 0.5 1.00536(5) 0.7515(3) 3.8(1)
C1N 0.5 0.4898(5) 0.133(2) 2.7(4)
N2C 0.5 0.5050(6) 0.022(2) 3.0(4)
C3N 0.5 0.6211(6) -0.066(2) 4.0(4)
N4C 0.5 0.5895(4) -0.120(1) 2.8(3)
C5N 0.5 0.7045(6) 0.160(2) 4.3(5)
N6C 0.5 0.7351(4) 0.215(1) 3.2(4)
N7C 0.5 0.8321(5) 0.569(2) 2.9(4)
C8N 0.5 0.8165(5) 0.449(2) 2.9(4)
C9N 0.5 0.8351(5) -0.051(2) 3.1(4)
N10C 0.5 0.8219(5) 0.072(1) 3.0(4)
N11C 0.5 0.9154(3) 0.755(2) 2.7(3)
C12N 0.5 0.9503(4) 0.749(2) 3.9(4)
N21 0.6222(8) 0.6174(3) 0.283(1) 3.3(5)
N31 0.6203(8) 0.7103(2) -0.1949(9) 2.8(5)
N61 0.6191(8) 1.0503(2) 0.756(1) 3.2(4)
C21 0.555(1) 0.6001(5) 0.406(2) 9(1)
C22 0.688(1) 0.5868(5) 0.208(2) 9(1)
C23 0.700(1) 0.6460(4) 0.347(2) 5.4(8)
C31 0.553(1) 0.7303(5) -0.301(2) 9(1)
C32 0.690(2) 0.7386(5) -0.108(2) 8(1)
C33 0.700(1) 0.6822(4) -0.260(2) 5.0(7)
C61 0.552(1) 1.0871(4) 0.764(3) 10(1)
C62 0.692(2) 1.0479(6) 0.881(2) 9(1)
C63 0.688(2) 1.0502(6) 0.622(2) 10(1)
H1 0.5774 0.6141 0.4934 10.4
H2 0.5774 0.5728 0.4140 10.4
H3 0.6382 0.5678 0.1640 10.5
H4 0.7351 0.5737 0.2771 10.5
H5 0.7321 0.5989 0.1324 10.5
H6 0.7433 0.6579 0.2699 6.5
H7 0.7485 0.6327 0.4143 6.5
H8 0.6590 0.6662 0.3978 6.5
H9 0.5742 0.7196 -0.3947 10.9
H10 0.5742 0.7577 -0.2961 10.9
H11 0.7418 0.7517 -0.1718 9.6
H12 0.7304 0.7242 -0.0338 9.6
H13 0.6430 0.7579 -0.0616 9.6
H14 0.6611 0.6631 -0.3186 6.0
H15 0.7404 0.6689 -0.1836 6.0
H16 0.7518 0.6965 -0.3213 6.0
H17 0.5744 1.1028 0.6818 12.3
H18 0.5744 1.1000 0.8536 12.3
H19 0.7349 1.0241 0.8756 10.3
H20 0.6485 1.0480 0.9695 10.3
H21 0.7410 1.0705 0.8812 10.3
H22 0.7302 1.0259 0.6179 11.5
H23 0.7386 1.0723 0.6247 11.5
H24 0.6413 1.0521 0.5375 11.5

loop_
_atom_type_symbol
_atom_type_description
_atom_type_scat_dispersion_real
_atom_type_scat_dispersion_imag
_atom_type_scat_source
H H 0.000 0.000 'International Tables Vol IV Table 2.2A'
C C 0.002 0.002 'International Tables Vol IV Tables 2.2A and 2.3.1'
N N 0.004 0.003 'International Tables Vol IV Tables 2.2A and 2.3.1'
Cu Cu 0.263 1.266 'International Tables Vol IV Tables 2.2A and 2.3.1'

loop_
_geom_angle_atom_site_label_1
_geom_angle_atom_site_label_2
_geom_angle_atom_site_label_3
_geom_angle
C1N CU1 N2C 128.8(6)
C1N CU1 N4C 127.4(6)
N2C CU1 N4C 103.8(6)
CU3 CU2 C3N 53.6(5)
CU3 CU2 C5N 60.2(5)
CU3 CU2 N21 135.2(3)
C3N CU2 C5N 113.8(7)
C3N CU2 N21 110.0(4)
C5N CU2 N21 115.9(4)
N21 CU2 N21 88.5(5)
CU2 CU3 C3N 59.2(5)
CU2 CU3 C5N 52.1(5)
CU2 CU3 N31 136.2(2)
C3N CU3 C5N 111.3(7)
C3N CU3 N31 117.1(4)
C5N CU3 N31 111.4(4)
N31 CU3 N31 86.5(5)
N6C CU4 C8N 127.5(6)
N6C CU4 N10C 106.2(6)
C8N CU4 N10C 126.3(5)
N7C CU5 C9N 130.0(5)
N7C CU5 N11C 114.5(7)
C9N CU5 N11C 115.5(7)
C12N CU6 N61 136.7(3)
N61 CU6 N61 86.6(5)
CU1 C1N N2C 176(1)
CU1 N2C C1N 179(1)
CU2 C3N CU3 67.1(6)
CU2 C3N N4C 137(1)
CU3 C3N N4C 156(2)
CU1 N4C C3N 169(1)
CU2 C5N CU3 67.7(6)
CU2 C5N N6C 156(2)
CU3 C5N N6C 136(1)
CU4 N6C C5N 167(1)
CU5 N7C C8N 180(1)
CU4 C8N N7C 179(1)
CU5 C9N N10C 178(1)
CU4 N10C C9N 173(1)
CU5 N11C C12N 179(1)
CU6 C12N N11C 177(2)
CU2 N21 C21 102.6(8)
CU2 N21 C22 115.5(8)
CU2 N21 C23 111.6(8)
C21 N21 C22 111(1)
C21 N21 C23 107(1)
C22 N21 C23 108(1)
CU3 N31 C31 102.2(8)
CU3 N31 C32 112.2(7)
CU3 N31 C33 112.3(7)
C31 N31 C32 112(1)
C31 N31 C33 114(1)
C32 N31 C33 105(1)
CU6 N61 C61 103.9(8)
CU6 N61 C62 113.2(9)
CU6 N61 C63 111.6(9)
C61 N61 C62 110(1)
C61 N61 C63 110(1)
C62 N61 C63 108(1)
N21 C21 C21 122.4(7)
N21 C21 H1 106.25
N21 C21 H2 106.11
C21 C21 H1 106.13
C21 C21 H2 106.08
H1 C21 H2 109.50
N21 C22 H3 109.44
N21 C22 H4 109.45
N21 C22 H5 109.55
H3 C22 H4 109.38
H3 C22 H5 109.48
H4 C22 H5 109.53
N21 C23 H6 109.38
N21 C23 H7 109.42
N21 C23 H8 109.51
H6 C23 H7 109.41
H6 C23 H8 109.51
H7 C23 H8 109.60
N31 C31 C31 124.5(7)
N31 C31 H9 105.61
N31 C31 H10 105.63
C31 C31 H9 105.57
C31 C31 H10 105.58
H9 C31 H10 109.51
N31 C32 H11 109.50
N31 C32 H12 109.39
N31 C32 H13 109.53
H11 C32 H12 109.39
H11 C32 H13 109.58
H12 C32 H13 109.44
N31 C33 H14 109.46
N31 C33 H15 109.48
N31 C33 H16 109.44
H14 C33 H15 109.52
H14 C33 H16 109.45
H15 C33 H16 109.49
N61 C61 C61 122.8(7)
N61 C61 H17 106.15
N61 C61 H18 105.99
C61 C61 H17 106.00
C61 C61 H18 105.93
H17 C61 H18 109.62
N61 C62 H19 109.67
N61 C62 H20 109.44
N61 C62 H21 109.44
H19 C62 H20 109.52
H19 C62 H21 109.54
H20 C62 H21 109.21
N61 C63 H22 109.44
N61 C63 H23 109.51
N61 C63 H24 109.35
H22 C63 H23 109.61
H22 C63 H24 109.42
H23 C63 H24 109.51

loop_
_geom_bond_atom_site_label_1
_geom_bond_atom_site_label_2
_geom_bond_distance
_geom_bond_site_symmetry_2
CU1 C1N 1.90(2) 66403
CU1 N2C 1.98(2) 1
CU1 N4C 1.95(1) 1
CU2 CU3 2.307(2) 1
CU2 C3N 2.15(2) 1
CU2 C5N 1.97(2) 1
CU2 N21 2.08(1) 1
CU3 C3N 2.02(2) 1
CU3 C5N 2.16(2) 1
CU3 N31 2.087(9) 1
CU4 N6C 1.99(1) 1
CU4 C8N 1.84(2) 1
CU4 N10C 1.97(1) 1
CU5 N7C 1.93(2) 1
CU5 C9N 1.85(2) 55601
CU5 N11C 1.93(1) 1
CU6 C12N 1.84(1) 1
CU6 N61 2.063(8) 1
C1N N2C 1.13(2) 1
C3N N4C 1.16(2) 1
C5N N6C 1.13(2) 1
N7C C8N 1.20(2) 1
C9N N10C 1.19(2) 1
N11C C12N 1.17(1) 1
N21 C21 1.48(2) 1
N21 C22 1.45(1) 1
N21 C23 1.45(1) 1
N31 C31 1.42(1) 1
N31 C32 1.48(2) 1
N31 C33 1.46(1) 1
N61 C61 1.46(1) 1
N61 C62 1.42(2) 1
N61 C63 1.46(2) 1
C21 C21 1.31(3) 65502
C21 H1 0.948 1
C21 H2 0.951 1
C22 H3 0.951 1
C22 H4 0.950 1
C22 H5 0.949 1
C23 H6 0.951 1
C23 H7 0.950 1
C23 H8 0.949 1
C31 C31 1.25(3) 65502
C31 H9 0.950 1
C31 H10 0.949 1
C32 H11 0.950 1
C32 H12 0.951 1
C32 H13 0.949 1
C33 H14 0.950 1
C33 H15 0.950 1
C33 H16 0.950 1
C61 C61 1.25(3) 65502
C61 H17 0.947 1
C61 H18 0.951 1
C62 H19 0.948 1
C62 H20 0.952 1
C62 H21 0.951 1
C63 H22 0.950 1
C63 H23 0.949 1
C63 H24 0.9511 1
